data_7249843
loop_
_publ_author_name
'Chu, Jiamin'
'Liu, Yi'
'Li, Jing'
'Zhu, Mei'

_publ_section_title
;
 Structure, Magnetic Properties and Fluorescence Selectivity of 1D Chain
 Complexes Based on Pyrazolyl Nitronyl Nitroxide Radical
;
_journal_name_full CrystEngComm
_journal_paper_doi 10.1039/D4CE01113A
_journal_year 2025
_chemical_formula_moiety 'C59 H47 Cu Dy F30 N8 O16'
_chemical_formula_sum 'C59 H47 Cu Dy F30 N8 O16'
_chemical_formula_weight 1920.08
_space_group_crystal_system triclinic
_space_group_IT_number 2
_space_group_name_Hall '-P 1'
_space_group_name_H-M_alt 'P -1'
_atom_sites_solution_hydrogens geom
_atom_sites_solution_primary iterative
_audit_creation_date 2024-11-25
_audit_creation_method
;
Olex2 1.5
(compiled 2024.02.16 svn.r378c4104 for OlexSys, GUI svn.r6928)
;
_audit_update_record
;
2024-11-26 deposited with the CCDC.	2025-01-27 downloaded from the CCDC.
;
_cell_angle_alpha 111.440(3)
_cell_angle_beta 92.035(4)
_cell_angle_gamma 102.735(4)
_cell_formula_units_Z 2
_cell_length_a 12.0447(7)
_cell_length_b 16.7040(10)
_cell_length_c 20.5482(13)
_cell_measurement_reflns_used 9941
_cell_measurement_temperature 193.00
_cell_measurement_theta_max 78.72
_cell_measurement_theta_min 3.79
_cell_volume 3722.6(4)
_computing_cell_refinement 'SAINT V8.40B (?, 2016)'
_computing_data_reduction 'SAINT V8.40B (?, 2016)'
_computing_molecular_graphics 'Olex2 1.5 (Dolomanov et al., 2009)'
_computing_publication_material 'Olex2 1.5 (Dolomanov et al., 2009)'
_computing_structure_refinement 'SHELXL 2018/3 (Sheldrick, 2015)'
_computing_structure_solution 'olex2.solve 1.5 (Bourhis et al., 2015)'
_diffrn_ambient_temperature 193.00
_diffrn_measured_fraction_theta_full 0.989
_diffrn_measured_fraction_theta_max 0.989
_diffrn_measurement_device_type 'CCD area detector'
_diffrn_measurement_method 'phi and omega scans'
_diffrn_radiation_type CuK\a
_diffrn_radiation_wavelength 1.54184
_diffrn_reflns_av_R_equivalents 0.0757
_diffrn_reflns_av_unetI/netI 0.0851
_diffrn_reflns_Laue_measured_fraction_full 0.989
_diffrn_reflns_Laue_measured_fraction_max 0.989
_diffrn_reflns_limit_h_max 14
_diffrn_reflns_limit_h_min -14
_diffrn_reflns_limit_k_max 19
_diffrn_reflns_limit_k_min -19
_diffrn_reflns_limit_l_max 24
_diffrn_reflns_limit_l_min -24
_diffrn_reflns_number 45969
_diffrn_reflns_point_group_measured_fraction_full 0.989
_diffrn_reflns_point_group_measured_fraction_max 0.989
_diffrn_reflns_theta_full 66.601
_diffrn_reflns_theta_max 66.601
_diffrn_reflns_theta_min 2.329
_exptl_absorpt_coefficient_mu 6.968
_exptl_absorpt_correction_T_max 0.7543
_exptl_absorpt_correction_T_min 0.3117
_exptl_absorpt_correction_type multi-scan
_exptl_absorpt_process_details
;
SADABS-2016/2 (Bruker,2016/2) was used for absorption correction.
wR2(int) was 0.1432 before and 0.0887 after correction.
The Ratio of minimum to maximum transmission is 0.4132.
The \l/2 correction factor is Not present.
;
_exptl_crystal_colour colourless
_exptl_crystal_colour_primary colourless
_exptl_crystal_density_diffrn 1.713
_exptl_crystal_description block
_exptl_crystal_F_000 1900
_exptl_crystal_size_max 0.58
_exptl_crystal_size_mid 0.45
_exptl_crystal_size_min 0.33
_refine_diff_density_max 4.287
_refine_diff_density_min -1.806
_refine_diff_density_rms 0.155
_refine_ls_extinction_method none
_refine_ls_goodness_of_fit_ref 1.071
_refine_ls_hydrogen_treatment constr
_refine_ls_matrix_type full
_refine_ls_number_parameters 1133
_refine_ls_number_reflns 13021
_refine_ls_number_restraints 88
_refine_ls_restrained_S_all 1.072
_refine_ls_R_factor_all 0.1170
_refine_ls_R_factor_gt 0.1011
_refine_ls_shift/su_max 0.001
_refine_ls_shift/su_mean 0.000
_refine_ls_structure_factor_coef Fsqd
_refine_ls_weighting_details 'w=1/[\s^2^(Fo^2^)+(0.2000P)^2^] where P=(Fo^2^+2Fc^2^)/3'
_refine_ls_weighting_scheme calc
_refine_ls_wR_factor_gt 0.2526
_refine_ls_wR_factor_ref 0.2738
_reflns_Friedel_coverage 0.000
_reflns_number_gt 9895
_reflns_number_total 13021
_reflns_threshold_expression 'I > 2\s(I)'
_cod_data_source_file d4ce01113a2.cif
_cod_data_source_block cu-dy
_cod_database_code 7249843
_shelx_shelxl_version_number 2018/3
_shelx_space_group_comment
;
The symmetry employed for this shelxl refinement is uniquely defined
by the following loop, which should always be used as a source of
symmetry information in preference to the above space-group names.
They are only intended as comments.
;
_shelx_estimated_absorpt_t_max 0.207
_shelx_estimated_absorpt_t_min 0.107
_olex2_refinement_description
;
1. Fixed Uiso
 At 1.2 times of:
  All C(H) groups
 At 1.5 times of:
  All C(H,H,H) groups
2. Restrained distances
 C19-C18 \\sim C19-C0
 with sigma of 0.02
 F1-C18 \\sim F39-C0
 with sigma of 0.02
 F2-C18 \\sim F38-C0
 with sigma of 0.02
 C18-F3 \\sim C0-F37
 with sigma of 0.02
 C19-F1 \\sim C19-F39
 with sigma of 0.04
 C19-F2 \\sim C19-F38
 with sigma of 0.04
 C19-F3 \\sim C19-F37
 with sigma of 0.04
 F1-F2 \\sim F39-F38
 with sigma of 0.04
 F1-F3 \\sim F39-F37
 with sigma of 0.04
 F2-F3 \\sim F38-F37
 with sigma of 0.04
 C18-C19 \\sim C19-C0
 with sigma of 0.02
 F38-C0 \\sim F2-C18
 with sigma of 0.02
 F3-C18 \\sim F37-C0
 with sigma of 0.02
 F39-C0 \\sim F1-C18
 with sigma of 0.02
 F3-F1 \\sim F1-F2 \\sim F3-F2
 with sigma of 0.02
 F37-F38 \\sim F37-F39 \\sim F38-F39
 with sigma of 0.02
 F27-C55 \\sim F31-C55
 with sigma of 0.02
 F31-C55 \\sim F27-C55
 with sigma of 0.02
 F26-C55 \\sim F33-C55
 with sigma of 0.02
 F25-C55 \\sim F32-C55
 with sigma of 0.02
 F27-F25 \\sim F27-F26 \\sim F25-F26
 with sigma of 0.02
 F31-F32 \\sim F32-F33 \\sim F31-F33
 with sigma of 0.02
 F4-C22 \\sim F35-C22
 with sigma of 0.02
 F6-C22 \\sim F36-C22
 with sigma of 0.02
 F5-C22 \\sim F34-C22
 with sigma of 0.02
 F34-F35 \\sim F34-F36 \\sim F35-F36
 with sigma of 0.02
 F4-F5 \\sim F4-F6 \\sim F5-F6
 with sigma of 0.02
 F1-F2 \\sim F1-F3 \\sim F2-F3
 with sigma of 0.02
3. Uiso/Uaniso restraints and constraints
F1 \\sim F2 \\sim C18 \\sim F3: within 2A with sigma of 0.01 and sigma for
terminal atoms of 0.02 within 2A
F37 \\sim F39 \\sim C0 \\sim F38: within 2A with sigma of 0.01 and sigma for
terminal atoms of 0.02 within 2A
F27 \\sim F26 \\sim F25: within 2A with sigma of 0.01 and sigma for terminal
atoms of 0.02 within 2A
F32 \\sim F31 \\sim F33: within 2A with sigma of 0.01 and sigma for terminal
atoms of 0.02 within 2A
F5 \\sim F4 \\sim F6: within 2A with sigma of 0.01 and sigma for terminal atoms
of 0.02 within 2A
F34 \\sim F35 \\sim F36: within 2A with sigma of 0.01 and sigma for terminal
atoms of 0.02 within 2A
F32 \\sim F25: within 2A with sigma of 0.001 and sigma for terminal atoms of
0.002 within 2A
F33 \\sim F26: within 2A with sigma of 0.001 and sigma for terminal atoms of
0.002 within 2A
F31 \\sim F27: within 2A with sigma of 0.001 and sigma for terminal atoms of
0.002 within 2A
Uanis(C18) = Uanis(C0)
4. Others
 Sof(F37)=Sof(F39)=Sof(C0)=Sof(F38)=1-FVAR(1)
 Sof(F1)=Sof(F2)=Sof(C18)=Sof(F3)=FVAR(1)
 Sof(F31)=Sof(F32)=Sof(F33)=1-FVAR(2)
 Sof(F25)=Sof(F26)=Sof(F27)=FVAR(2)
 Sof(F35)=Sof(F36)=Sof(F34)=1-FVAR(3)
 Sof(F5)=Sof(F4)=Sof(F6)=FVAR(3)
5.a Aromatic/amide H refined with riding coordinates:
 C13(H13), C9(H9), C47(H47), C57(H57), C25(H25), C35(H35), C33(H33), C10(H10),
 C17(H17), C32(H32), C15(H15), C16(H16), C28(H28), C29(H29), C30(H30), C20(H20),
  C52(H52)
5.b Idealised Me refined as rotating group:
 C14(H14A,H14B,H14C), C4(H4A,H4B,H4C), C3(H3A,H3B,H3C), C6(H6A,H6B,H6C),
 C37(H37A,H37B,H37C), C44(H44A,H44B,H44C), C41(H41A,H41B,H41C), C40(H40A,H40B,
 H40C), C43(H43A,H43B,H43C), C1(H1A,H1B,H1C)
;
_platon_squeeze_void_probe_radius 1.20
_olex2_submission_special_instructions 'No special instructions were received'

loop_
_space_group_symop_operation_xyz
'x, y, z'
'-x, -y, -z'

loop_
_atom_site_label
_atom_site_type_symbol
_atom_site_fract_x
_atom_site_fract_y
_atom_site_fract_z
_atom_site_U_iso_or_equiv
_atom_site_adp_type
_atom_site_occupancy
_atom_site_site_symmetry_order
_atom_site_calc_flag
_atom_site_refinement_flags_posn
_atom_site_refinement_flags_adp
_atom_site_refinement_flags_occupancy
_atom_site_disorder_assembly
_atom_site_disorder_group
Dy1 Dy 0.70116(4) 0.25264(3) 0.26670(2) 0.05692(19) Uani 1 1 d . . . . .
Cu1 Cu 0.80924(9) 0.75004(7) 0.22097(6) 0.0571(3) Uani 1 1 d . . . . .
O11 O 0.5140(5) 0.2787(3) 0.2601(3) 0.0627(12) Uani 1 1 d . . . . .
O15 O 0.5713(5) 0.1121(3) 0.2172(3) 0.0611(12) Uani 1 1 d . . . . .
O12 O 0.7077(5) 0.3913(3) 0.3549(3) 0.0619(12) Uani 1 1 d . . . . .
O16 O 0.6111(5) 0.2238(3) 0.3602(3) 0.0607(12) Uani 1 1 d . . . . .
F29 F 0.3533(6) -0.0669(4) 0.2045(4) 0.105(2) Uani 1 1 d . . . . .
O13 O 0.8741(5) 0.3453(4) 0.2615(3) 0.0686(14) Uani 1 1 d . . . . .
O6 O 0.9622(5) 0.7261(4) 0.2395(3) 0.0683(14) Uani 1 1 d . . . . .
O5 O 0.8594(5) 0.7706(4) 0.1334(4) 0.0756(16) Uani 1 1 d . . . . .
O7 O 0.7755(5) 0.6060(4) 0.1389(3) 0.0711(14) Uani 1 1 d . . . . .
O10 O 0.6773(5) 0.2799(4) 0.1648(3) 0.0663(13) Uani 1 1 d . . . . .
O4 O 0.9221(6) 0.8935(4) 0.2738(4) 0.0865(19) Uani 1 1 d . . . . .
O1 O 0.8389(5) 1.2214(4) 0.3310(3) 0.0649(13) Uani 1 1 d . . . . .
O14 O 0.7993(5) 0.1613(4) 0.1866(3) 0.0668(13) Uani 1 1 d . . . . .
F20 F 0.6121(7) 0.5618(4) 0.4711(4) 0.117(2) Uani 1 1 d . . . . .
F22 F 0.3069(6) 0.3223(6) 0.2308(4) 0.114(2) Uani 1 1 d . . . . .
O8 O 0.4851(6) 0.6318(5) 0.3074(4) 0.0890(19) Uani 1 1 d . . . . .
O3 O 0.4983(6) 0.8641(4) 0.3407(4) 0.0850(18) Uani 1 1 d . . . . .
N4 N 0.6418(6) 0.7384(4) 0.1879(4) 0.0648(16) Uani 1 1 d . . . . .
C58 C 0.4895(7) 0.0738(5) 0.2378(4) 0.0593(17) Uani 1 1 d . . . . .
N6 N 0.7120(6) 0.7024(4) 0.3403(4) 0.0658(16) Uani 1 1 d . . . . .
F16 F 1.0206(9) 0.1004(6) 0.0946(6) 0.155(4) Uani 1 1 d . . . . .
N3 N 0.5760(6) 0.7958(4) 0.2154(4) 0.0627(15) Uani 1 1 d . . . . .
N1 N 0.8256(7) 1.1638(5) 0.4751(4) 0.0730(18) Uani 1 1 d . . . . .
F30 F 0.4799(7) -0.0549(5) 0.1386(4) 0.126(3) Uani 1 1 d . . . . .
N2 N 0.8486(6) 1.2145(4) 0.3915(3) 0.0614(15) Uani 1 1 d . . . . .
O2 O 0.7924(7) 1.1122(5) 0.5072(4) 0.096(2) Uani 1 1 d . . . . .
C46 C 0.4649(7) 0.3288(6) 0.3051(5) 0.0640(19) Uani 1 1 d . . . . .
F13 F 1.1298(7) 0.4124(6) 0.1995(6) 0.142(3) Uani 1 1 d . . . . .
C56 C 0.5199(7) 0.1730(6) 0.3595(4) 0.0635(18) Uani 1 1 d . . . . .
C24 C 1.0132(8) 0.6764(6) 0.1964(5) 0.073(2) Uani 1 1 d . . . . .
C13 C 0.6422(7) 1.0042(5) 0.3736(4) 0.0625(18) Uani 1 1 d . . . . .
H13 H 0.619086 1.027004 0.419121 0.075 Uiso 1 1 calc R U . . .
C8 C 0.7319(7) 1.0574(5) 0.3541(4) 0.0627(18) Uani 1 1 d . . . . .
C9 C 0.7632(7) 1.0249(5) 0.2869(4) 0.0626(17) Uani 1 1 d . . . . .
H9 H 0.821043 1.061188 0.272416 0.075 Uiso 1 1 calc R U . . .
C47 C 0.5165(7) 0.4012(6) 0.3647(4) 0.0643(19) Uani 1 1 d . . . . .
H47 H 0.470238 0.435017 0.393790 0.077 Uiso 1 1 calc R U . . .
N7 N 0.4549(7) 0.3281(5) 0.0901(4) 0.0754(18) Uani 1 1 d . . . . .
F19 F 0.7766(8) 0.5608(5) 0.4391(4) 0.132(3) Uani 1 1 d . . . . .
N5 N 0.7771(6) 0.7638(4) 0.3188(3) 0.0632(15) Uani 1 1 d . . . . .
F10 F 1.1958(6) 0.6473(7) 0.1791(5) 0.149(4) Uani 1 1 d . . . . .
C7 C 0.7980(7) 1.1434(5) 0.4054(4) 0.0609(17) Uani 1 1 d . . . . .
C34 C 0.5884(7) 0.4401(5) 0.1983(4) 0.0635(18) Uani 1 1 d . . . . .
F28 F 0.3448(7) 0.0079(5) 0.1417(5) 0.132(3) Uani 1 1 d . . . . .
F24 F 0.2873(6) 0.2218(6) 0.2678(7) 0.161(5) Uani 1 1 d . . . . .
C38 C 0.5454(8) 0.3519(5) 0.1404(4) 0.0646(19) Uani 1 1 d . . . . .
C57 C 0.4540(8) 0.0998(6) 0.3048(4) 0.0663(19) Uani 1 1 d . . . . .
H57 H 0.384382 0.066819 0.312650 0.080 Uiso 1 1 calc R U . . .
N8 N 0.5898(6) 0.2839(4) 0.1274(3) 0.0650(16) Uani 1 1 d . . . . .
C25 C 0.9704(9) 0.6052(7) 0.1336(5) 0.075(2) Uani 1 1 d . . . . .
H25 H 1.021719 0.575408 0.106179 0.090 Uiso 1 1 calc R U . . .
F14 F 0.9978(7) 0.4811(6) 0.2329(7) 0.162(4) Uani 1 1 d . . . . .
C36 C 0.5509(7) 0.5752(5) 0.2758(5) 0.0650(19) Uani 1 1 d . . . . .
C5 C 0.8931(8) 1.2584(6) 0.5126(5) 0.075(2) Uani 1 1 d . . . . .
C48 C 0.6343(8) 0.4265(5) 0.3835(4) 0.0630(19) Uani 1 1 d . . . . .
F25 F 0.544(3) 0.253(2) 0.4867(12) 0.123(4) Uani 0.221(10) 1 d D U P A 1
F15 F 1.0982(8) 0.4550(6) 0.3032(6) 0.159(4) Uani 1 1 d . . . . .
F9 F 0.7040(8) 0.4630(6) 0.0279(6) 0.174(5) Uani 1 1 d . . . . .
C11 C 0.6261(7) 0.8863(5) 0.2616(4) 0.0611(17) Uani 1 1 d . . . . .
C35 C 0.5112(8) 0.4917(6) 0.2269(5) 0.069(2) Uani 1 1 d . . . . .
H35 H 0.431129 0.467934 0.211845 0.082 Uiso 1 1 calc R U . . .
C31 C 0.6711(8) 0.6118(5) 0.2935(4) 0.0640(18) Uani 1 1 d . . . . .
F21 F 0.7122(11) 0.4919(5) 0.5028(4) 0.152(4) Uani 1 1 d . . . . .
F26 F 0.384(2) 0.222(2) 0.4286(17) 0.149(6) Uani 0.221(10) 1 d D U P A 1
C33 C 0.7044(7) 0.4735(5) 0.2193(4) 0.0642(19) Uani 1 1 d . . . . .
H33 H 0.756192 0.437631 0.201554 0.077 Uiso 1 1 calc R U . . .
F18 F 0.9013(12) 0.0277(6) 0.1390(6) 0.184(6) Uani 1 1 d . . . . .
C10 C 0.7096(7) 0.9389(5) 0.2409(4) 0.0650(18) Uani 1 1 d . . . . .
H10 H 0.730893 0.916480 0.194868 0.078 Uiso 1 1 calc R U . . .
F11 F 1.1920(7) 0.7790(7) 0.2333(10) 0.210(7) Uani 1 1 d . . . . .
C42 C 0.5484(9) 0.2137(6) 0.0545(5) 0.075(2) Uani 1 1 d . . . . .
C2 C 0.9388(8) 1.2813(6) 0.4503(5) 0.072(2) Uani 1 1 d . . . . .
F12 F 1.1587(8) 0.6887(9) 0.2812(5) 0.161(4) Uani 1 1 d . . . . .
C17 C 0.5675(8) 0.6631(6) 0.1464(5) 0.076(2) Uani 1 1 d . . . . .
H17 H 0.588455 0.610066 0.119798 0.092 Uiso 1 1 calc R U . . .
C59 C 0.4146(9) -0.0104(6) 0.1790(5) 0.078(2) Uani 1 1 d . . . . .
F23 F 0.2851(6) 0.3524(8) 0.3369(5) 0.166(5) Uani 1 1 d . . . . .
O9 O 0.3918(7) 0.3785(5) 0.0853(4) 0.104(2) Uani 1 1 d . . . . .
C32 C 0.7451(7) 0.5618(5) 0.2676(4) 0.0626(18) Uani 1 1 d . . . . .
H32 H 0.825228 0.586240 0.281994 0.075 Uiso 1 1 calc R U . . .
C19 C 1.0079(9) 0.9214(6) 0.2494(8) 0.095(4) Uani 1 1 d D . . . .
C15 C 0.4643(8) 0.7578(6) 0.1906(5) 0.073(2) Uani 1 1 d . . . . .
H15 H 0.402722 0.785598 0.201530 0.088 Uiso 1 1 calc R U . . .
C21 C 0.9500(9) 0.8150(8) 0.1265(7) 0.092(3) Uani 1 1 d . . . . .
C16 C 0.4560(8) 0.6720(6) 0.1468(5) 0.072(2) Uani 1 1 d . . . . .
H16 H 0.388146 0.627847 0.121969 0.087 Uiso 1 1 calc R U . . .
F27 F 0.444(3) 0.123(2) 0.446(2) 0.180(8) Uani 0.221(10) 1 d D U P A 1
C12 C 0.5881(8) 0.9203(5) 0.3277(5) 0.0669(19) Uani 1 1 d . . . . .
F17 F 0.8464(11) 0.0559(7) 0.0539(5) 0.171(4) Uani 1 1 d . . . . .
C26 C 0.8531(8) 0.5763(6) 0.1095(5) 0.077(2) Uani 1 1 d . . . . .
C28 C 0.8000(9) 0.8396(6) 0.3756(5) 0.075(2) Uani 1 1 d . . . . .
H28 H 0.844341 0.894740 0.376547 0.089 Uiso 1 1 calc R U . . .
C39 C 0.4290(10) 0.2313(6) 0.0440(5) 0.082(3) Uani 1 1 d . . . . .
C51 C 0.9558(8) 0.3344(7) 0.2253(6) 0.078(2) Uani 1 1 d . . . . .
C55 C 0.4759(9) 0.1931(7) 0.4319(5) 0.082(3) Uani 1 1 d D . . . .
F8 F 0.8518(12) 0.4280(6) 0.0397(7) 0.205(6) Uani 1 1 d . . . . .
C23 C 1.1419(9) 0.6979(8) 0.2207(6) 0.087(3) Uani 1 1 d . . . . .
C29 C 0.7515(9) 0.8285(7) 0.4328(5) 0.085(3) Uani 1 1 d . . . . .
H29 H 0.756243 0.872068 0.478864 0.102 Uiso 1 1 calc R U . . .
C30 C 0.6951(10) 0.7402(6) 0.4079(5) 0.082(3) Uani 1 1 d . . . . .
H30 H 0.651524 0.710751 0.433927 0.099 Uiso 1 1 calc R U . . .
C14 C 0.4528(12) 0.8993(8) 0.4044(7) 0.104(4) Uani 1 1 d . . . . .
H14A H 0.408135 0.940229 0.400661 0.155 Uiso 1 1 calc R U . . .
H14B H 0.515618 0.931285 0.443153 0.155 Uiso 1 1 calc R U . . .
H14C H 0.402875 0.850752 0.413674 0.155 Uiso 1 1 calc R U . . .
F5 F 0.897(3) 0.771(4) 0.0042(17) 0.21(4) Uani 0.29(5) 1 d D . P B 1
C54 C 0.9217(13) 0.0912(9) 0.1142(7) 0.106(4) Uani 1 1 d . . . . .
C4 C 0.9823(11) 1.2654(9) 0.5672(6) 0.100(3) Uani 1 1 d . . . . .
H4A H 0.946992 1.236756 0.597982 0.150 Uiso 1 1 calc R U . . .
H4B H 1.018385 1.328193 0.595303 0.150 Uiso 1 1 calc R U . . .
H4C H 1.040563 1.235931 0.544517 0.150 Uiso 1 1 calc R U . . .
F1 F 1.133(4) 1.020(3) 0.3482(18) 0.192(13) Uani 0.276(15) 1 d D U P C 1
F4 F 1.059(4) 0.859(3) 0.052(3) 0.17(3) Uani 0.29(5) 1 d D . P B 1
C45 C 0.3343(9) 0.3052(7) 0.2869(6) 0.082(3) Uani 1 1 d . . . . .
F6 F 1.030(6) 0.725(3) 0.038(2) 0.13(2) Uani 0.29(5) 1 d D . P B 1
C3 C 1.0504(9) 1.2566(7) 0.4316(6) 0.087(3) Uani 1 1 d . . . . .
H3A H 1.048855 1.199473 0.435261 0.130 Uiso 1 1 calc R U . . .
H3B H 1.114552 1.302530 0.464126 0.130 Uiso 1 1 calc R U . . .
H3C H 1.060059 1.251637 0.383212 0.130 Uiso 1 1 calc R U . . .
C49 C 0.6855(10) 0.5098(6) 0.4519(6) 0.084(3) Uani 1 1 d . . . . .
C53 C 0.8936(9) 0.1741(7) 0.1635(5) 0.079(2) Uani 1 1 d . . . . .
C20 C 1.0277(10) 0.8868(8) 0.1797(8) 0.097(3) Uani 1 1 d . . . . .
H20 H 1.097533 0.913034 0.167096 0.117 Uiso 1 1 calc R U . . .
F7 F 0.8482(15) 0.5112(8) -0.0124(5) 0.218(7) Uani 1 1 d . . . . .
F2 F 1.176(2) 1.0294(17) 0.2534(19) 0.138(10) Uani 0.276(15) 1 d D U P C 1
C6 C 0.8060(10) 1.3095(7) 0.5470(6) 0.094(3) Uani 1 1 d . . . . .
H6A H 0.760393 1.318617 0.511088 0.141 Uiso 1 1 calc R U . . .
H6B H 0.846589 1.367292 0.582959 0.141 Uiso 1 1 calc R U . . .
H6C H 0.755167 1.275457 0.569147 0.141 Uiso 1 1 calc R U . . .
C37 C 0.3653(9) 0.5951(9) 0.2926(8) 0.103(4) Uani 1 1 d . . . . .
H37A H 0.342813 0.569448 0.241491 0.155 Uiso 1 1 calc R U . . .
H37B H 0.325745 0.641704 0.314587 0.155 Uiso 1 1 calc R U . . .
H37C H 0.344325 0.548484 0.311491 0.155 Uiso 1 1 calc R U . . .
C44 C 0.6355(9) 0.2372(7) 0.0074(5) 0.083(3) Uani 1 1 d . . . . .
H44A H 0.614326 0.192725 -0.040866 0.124 Uiso 1 1 calc R U . . .
H44B H 0.712323 0.238046 0.025455 0.124 Uiso 1 1 calc R U . . .
H44C H 0.635439 0.295947 0.007483 0.124 Uiso 1 1 calc R U . . .
C41 C 0.3869(11) 0.2177(9) -0.0316(6) 0.099(3) Uani 1 1 d . . . . .
H41A H 0.444847 0.253753 -0.048695 0.149 Uiso 1 1 calc R U . . .
H41B H 0.314899 0.235761 -0.032136 0.149 Uiso 1 1 calc R U . . .
H41C H 0.374021 0.154839 -0.062213 0.149 Uiso 1 1 calc R U . . .
C22 C 0.9809(13) 0.7930(11) 0.0527(8) 0.116(5) Uani 1 1 d D . . . .
C40 C 0.3338(11) 0.1827(8) 0.0736(6) 0.104(4) Uani 1 1 d . . . . .
H40A H 0.307845 0.120221 0.041459 0.156 Uiso 1 1 calc R U . . .
H40B H 0.269156 0.210421 0.078292 0.156 Uiso 1 1 calc R U . . .
H40C H 0.363298 0.186372 0.119897 0.156 Uiso 1 1 calc R U . . .
C43 C 0.5444(12) 0.1231(6) 0.0537(6) 0.095(3) Uani 1 1 d . . . . .
H43A H 0.494706 0.111744 0.087785 0.143 Uiso 1 1 calc R U . . .
H43B H 0.622033 0.119864 0.066495 0.143 Uiso 1 1 calc R U . . .
H43C H 0.513930 0.078387 0.006447 0.143 Uiso 1 1 calc R U . . .
C27 C 0.8107(12) 0.4945(8) 0.0394(7) 0.103(4) Uani 1 1 d . . . . .
C1 C 0.9423(11) 1.3743(6) 0.4540(6) 0.097(3) Uani 1 1 d . . . . .
H1A H 0.963135 1.379178 0.409697 0.145 Uiso 1 1 calc R U . . .
H1B H 0.999355 1.417753 0.493147 0.145 Uiso 1 1 calc R U . . .
H1C H 0.866555 1.385978 0.461593 0.145 Uiso 1 1 calc R U . . .
C52 C 0.9744(9) 0.2558(8) 0.1793(7) 0.099(4) Uani 1 1 d . . . . .
H52 H 1.042994 0.256885 0.157816 0.119 Uiso 1 1 calc R U . . .
C50 C 1.0449(10) 0.4210(9) 0.2379(10) 0.109(4) Uani 1 1 d . . . . .
C18 C 1.087(2) 1.0099(17) 0.286(2) 0.151(6) Uani 0.276(15) 1 d D U P C 1
F3 F 1.039(2) 1.0743(14) 0.297(2) 0.146(10) Uani 0.276(15) 1 d D U P C 1
F37 F 1.0557(11) 1.0358(8) 0.3645(8) 0.163(7) Uani 0.724(15) 1 d D U P C 2
F39 F 1.1835(10) 0.9733(8) 0.3247(7) 0.144(5) Uani 0.724(15) 1 d D U P C 2
C0 C 1.093(2) 0.9956(15) 0.3060(14) 0.151(6) Uani 0.724(15) 1 d D U P C 2
F38 F 1.1406(15) 1.0627(9) 0.2868(10) 0.181(7) Uani 0.724(15) 1 d D U P C 2
F31 F 0.3796(10) 0.1423(10) 0.4323(6) 0.180(7) Uani 0.779(10) 1 d D U P A 2
F32 F 0.5496(10) 0.1808(8) 0.4765(4) 0.122(4) Uani 0.779(10) 1 d D U P A 2
F33 F 0.4777(13) 0.2768(6) 0.4628(6) 0.150(6) Uani 0.779(10) 1 d D U P A 2
F35 F 1.0858(14) 0.813(2) 0.0441(14) 0.196(15) Uani 0.71(5) 1 d D . P B 2
F36 F 0.940(3) 0.7071(11) 0.0132(10) 0.182(14) Uani 0.71(5) 1 d D . P B 2
F34 F 0.9273(18) 0.8309(18) 0.0215(12) 0.162(9) Uani 0.71(5) 1 d D . P B 2

loop_
_atom_site_aniso_label
_atom_site_aniso_U_11
_atom_site_aniso_U_22
_atom_site_aniso_U_33
_atom_site_aniso_U_23
_atom_site_aniso_U_13
_atom_site_aniso_U_12
Dy1 0.0602(3) 0.0513(3) 0.0606(3) 0.02284(19) 0.00736(18) 0.0143(2)
Cu1 0.0483(6) 0.0512(6) 0.0728(6) 0.0235(5) 0.0059(5) 0.0153(5)
O11 0.057(3) 0.054(3) 0.077(3) 0.025(2) 0.007(2) 0.015(2)
O15 0.066(3) 0.049(3) 0.064(3) 0.019(2) 0.010(2) 0.009(2)
O12 0.066(3) 0.050(3) 0.065(3) 0.016(2) 0.011(2) 0.016(2)
O16 0.060(3) 0.057(3) 0.066(3) 0.025(2) 0.005(2) 0.015(3)
F29 0.110(5) 0.069(3) 0.116(5) 0.034(3) 0.002(4) -0.013(3)
O13 0.057(3) 0.066(3) 0.089(4) 0.040(3) 0.010(3) 0.011(3)
O6 0.059(3) 0.061(3) 0.083(3) 0.024(3) 0.012(3) 0.018(3)
O5 0.068(4) 0.077(4) 0.096(4) 0.048(3) 0.020(3) 0.018(3)
O7 0.071(3) 0.062(3) 0.080(3) 0.024(3) 0.021(3) 0.021(3)
O10 0.074(3) 0.064(3) 0.060(3) 0.022(2) 0.005(2) 0.020(3)
O4 0.066(4) 0.059(3) 0.124(5) 0.024(3) 0.017(4) 0.015(3)
O1 0.067(3) 0.062(3) 0.069(3) 0.031(3) -0.001(2) 0.017(3)
O14 0.077(4) 0.058(3) 0.069(3) 0.022(2) 0.017(3) 0.026(3)
F20 0.129(6) 0.076(4) 0.121(5) -0.002(3) 0.011(4) 0.045(4)
F22 0.077(4) 0.150(6) 0.125(5) 0.066(5) -0.011(3) 0.026(4)
O8 0.070(4) 0.076(4) 0.118(5) 0.024(4) 0.018(4) 0.034(3)
O3 0.099(5) 0.064(4) 0.091(4) 0.030(3) 0.038(4) 0.014(3)
N4 0.059(4) 0.049(3) 0.076(4) 0.014(3) 0.010(3) 0.010(3)
C58 0.056(4) 0.048(4) 0.076(4) 0.030(3) 0.005(4) 0.007(3)
N6 0.073(4) 0.055(4) 0.068(4) 0.021(3) 0.018(3) 0.019(3)
F16 0.142(7) 0.143(7) 0.207(9) 0.067(7) 0.107(7) 0.074(6)
N3 0.057(4) 0.055(4) 0.072(4) 0.020(3) 0.009(3) 0.012(3)
N1 0.081(5) 0.070(4) 0.068(4) 0.028(3) 0.001(3) 0.018(4)
F30 0.112(5) 0.092(4) 0.111(5) -0.014(4) 0.022(4) -0.006(4)
N2 0.067(4) 0.057(4) 0.061(3) 0.023(3) -0.001(3) 0.017(3)
O2 0.123(6) 0.096(5) 0.077(4) 0.048(4) 0.004(4) 0.022(4)
C46 0.058(4) 0.065(5) 0.082(5) 0.038(4) 0.016(4) 0.023(4)
F13 0.084(5) 0.133(7) 0.224(10) 0.092(7) 0.055(6) 0.011(4)
C56 0.063(5) 0.066(5) 0.071(4) 0.033(4) 0.013(4) 0.021(4)
C24 0.065(5) 0.079(6) 0.089(6) 0.042(5) 0.013(4) 0.025(4)
C13 0.072(5) 0.056(4) 0.064(4) 0.024(3) 0.014(4) 0.022(4)
C8 0.065(5) 0.058(4) 0.070(4) 0.027(4) 0.009(4) 0.018(4)
C9 0.062(4) 0.054(4) 0.069(4) 0.023(3) 0.010(3) 0.011(3)
C47 0.069(5) 0.069(5) 0.065(4) 0.030(4) 0.013(4) 0.028(4)
N7 0.081(5) 0.078(5) 0.071(4) 0.034(4) -0.003(3) 0.019(4)
F19 0.122(6) 0.091(5) 0.115(5) -0.013(4) 0.006(4) -0.014(4)
N5 0.061(4) 0.060(4) 0.066(3) 0.018(3) 0.011(3) 0.019(3)
F10 0.079(4) 0.217(10) 0.125(6) 0.020(6) 0.017(4) 0.062(6)
C7 0.064(4) 0.055(4) 0.067(4) 0.026(3) 0.006(3) 0.020(4)
C34 0.072(5) 0.056(4) 0.070(4) 0.031(4) 0.002(4) 0.019(4)
F28 0.130(6) 0.094(5) 0.148(6) 0.053(4) -0.071(5) -0.018(4)
F24 0.066(4) 0.107(6) 0.326(15) 0.114(8) 0.011(6) 0.004(4)
C38 0.076(5) 0.056(4) 0.067(4) 0.026(4) 0.003(4) 0.023(4)
C57 0.066(5) 0.070(5) 0.072(5) 0.037(4) 0.011(4) 0.017(4)
N8 0.076(4) 0.057(4) 0.059(3) 0.022(3) -0.005(3) 0.012(3)
C25 0.079(6) 0.081(6) 0.078(5) 0.034(5) 0.019(4) 0.036(5)
F14 0.086(5) 0.130(6) 0.334(14) 0.158(9) 0.046(6) 0.033(4)
C36 0.061(5) 0.062(5) 0.085(5) 0.032(4) 0.017(4) 0.032(4)
C5 0.075(5) 0.074(5) 0.070(5) 0.019(4) -0.003(4) 0.023(4)
C48 0.077(5) 0.048(4) 0.064(4) 0.018(3) 0.012(4) 0.022(4)
F25 0.173(10) 0.149(9) 0.072(4) 0.053(6) 0.021(5) 0.074(8)
F15 0.115(7) 0.120(7) 0.201(10) 0.053(7) -0.009(7) -0.032(5)
F9 0.108(7) 0.131(7) 0.177(9) -0.048(6) -0.016(6) 0.013(5)
C11 0.058(4) 0.051(4) 0.068(4) 0.017(3) 0.007(3) 0.010(3)
C35 0.061(5) 0.070(5) 0.083(5) 0.037(4) 0.014(4) 0.020(4)
C31 0.074(5) 0.055(4) 0.066(4) 0.026(3) 0.014(4) 0.017(4)
F21 0.266(12) 0.099(5) 0.074(4) -0.001(3) -0.035(5) 0.078(7)
F26 0.273(17) 0.101(8) 0.138(9) 0.074(7) 0.141(11) 0.108(9)
C33 0.070(5) 0.060(4) 0.071(4) 0.029(4) 0.011(4) 0.024(4)
F18 0.316(15) 0.135(7) 0.200(9) 0.110(7) 0.173(10) 0.150(9)
C10 0.063(5) 0.060(4) 0.073(4) 0.027(4) 0.015(4) 0.015(4)
F11 0.067(4) 0.114(7) 0.45(2) 0.118(10) -0.013(8) 0.005(4)
C42 0.090(6) 0.057(5) 0.064(4) 0.015(4) -0.004(4) 0.007(4)
C2 0.075(5) 0.056(5) 0.070(5) 0.012(4) -0.003(4) 0.010(4)
F12 0.119(6) 0.271(13) 0.119(6) 0.084(7) 0.001(5) 0.082(8)
C17 0.076(6) 0.049(4) 0.084(5) 0.010(4) 0.006(4) 0.005(4)
C59 0.079(6) 0.062(5) 0.087(6) 0.029(5) 0.006(5) 0.003(4)
F23 0.076(4) 0.252(12) 0.120(6) 0.000(6) 0.015(4) 0.066(6)
O9 0.108(6) 0.099(5) 0.109(5) 0.041(4) -0.017(4) 0.039(5)
C32 0.058(4) 0.059(4) 0.067(4) 0.021(4) 0.006(3) 0.013(4)
C19 0.062(6) 0.051(5) 0.167(12) 0.040(6) 0.024(6) 0.005(4)
C15 0.061(5) 0.059(5) 0.096(6) 0.026(4) 0.010(4) 0.018(4)
C21 0.071(6) 0.104(8) 0.139(9) 0.079(8) 0.033(6) 0.039(6)
C16 0.059(5) 0.060(5) 0.088(5) 0.023(4) 0.006(4) 0.007(4)
F27 0.102(9) 0.279(16) 0.089(6) 0.043(8) 0.036(7) -0.047(10)
C12 0.068(5) 0.055(4) 0.079(5) 0.029(4) 0.017(4) 0.012(4)
F17 0.210(11) 0.139(8) 0.130(7) -0.004(6) 0.034(7) 0.072(8)
C26 0.073(6) 0.059(5) 0.085(6) 0.012(4) 0.021(5) 0.017(4)
C28 0.086(6) 0.048(4) 0.082(5) 0.017(4) 0.014(5) 0.015(4)
C39 0.109(8) 0.068(5) 0.061(4) 0.025(4) 0.001(5) 0.007(5)
C51 0.065(5) 0.081(6) 0.107(7) 0.058(5) 0.010(5) 0.020(5)
C55 0.085(7) 0.095(7) 0.064(5) 0.031(5) 0.021(4) 0.018(6)
F8 0.214(12) 0.090(6) 0.236(13) -0.033(7) -0.035(10) 0.065(7)
C23 0.059(5) 0.098(7) 0.112(8) 0.042(6) 0.017(5) 0.031(5)
C29 0.090(7) 0.069(6) 0.084(6) 0.012(5) 0.013(5) 0.026(5)
C30 0.097(7) 0.070(6) 0.080(5) 0.025(5) 0.028(5) 0.025(5)
C14 0.113(9) 0.076(6) 0.111(8) 0.029(6) 0.060(7) 0.006(6)
F5 0.067(19) 0.37(10) 0.089(19) 0.00(4) 0.003(14) 0.04(4)
C54 0.139(11) 0.110(9) 0.112(9) 0.067(8) 0.073(9) 0.065(8)
C4 0.109(9) 0.112(9) 0.074(6) 0.032(6) -0.013(6) 0.028(7)
F1 0.15(2) 0.127(19) 0.23(2) 0.021(19) 0.01(2) -0.025(18)
F4 0.14(4) 0.21(5) 0.15(3) 0.11(3) 0.05(3) -0.03(3)
C45 0.072(6) 0.086(6) 0.107(7) 0.047(5) 0.020(5) 0.037(5)
F6 0.17(4) 0.17(4) 0.15(3) 0.11(3) 0.10(3) 0.11(3)
C3 0.073(6) 0.077(6) 0.094(6) 0.021(5) 0.005(5) 0.011(5)
C49 0.090(7) 0.060(5) 0.086(6) 0.012(4) 0.000(5) 0.018(5)
C53 0.091(7) 0.081(6) 0.088(6) 0.043(5) 0.033(5) 0.046(5)
C20 0.080(7) 0.082(7) 0.151(11) 0.065(8) 0.037(7) 0.022(6)
F7 0.325(19) 0.162(10) 0.093(6) 0.000(6) 0.048(8) -0.001(11)
F2 0.066(12) 0.074(14) 0.22(2) 0.005(14) 0.023(13) -0.009(10)
C6 0.098(8) 0.083(7) 0.085(6) 0.010(5) 0.015(5) 0.028(6)
C37 0.065(6) 0.107(8) 0.137(10) 0.035(7) 0.025(6) 0.040(6)
C44 0.092(7) 0.075(6) 0.067(5) 0.019(4) 0.009(5) 0.007(5)
C41 0.096(8) 0.119(9) 0.074(6) 0.036(6) -0.010(5) 0.014(7)
C22 0.114(11) 0.153(13) 0.122(10) 0.087(10) 0.050(9) 0.051(11)
C40 0.095(8) 0.098(8) 0.084(6) 0.019(6) 0.001(6) -0.016(6)
C43 0.129(9) 0.059(5) 0.080(6) 0.019(4) -0.007(6) 0.004(6)
C27 0.101(9) 0.087(7) 0.093(7) 0.000(6) 0.009(6) 0.027(7)
C1 0.111(8) 0.058(5) 0.098(7) 0.014(5) -0.016(6) 0.009(5)
C52 0.082(7) 0.116(9) 0.139(9) 0.080(8) 0.061(7) 0.043(6)
C50 0.059(6) 0.100(9) 0.189(15) 0.082(10) 0.031(8) 0.016(6)
C18 0.107(8) 0.082(8) 0.209(12) 0.015(8) 0.014(9) -0.010(7)
F3 0.096(15) 0.066(12) 0.22(2) -0.001(14) 0.014(15) 0.009(11)
F37 0.111(8) 0.105(8) 0.181(12) -0.028(8) 0.034(8) -0.016(7)
F39 0.102(7) 0.117(8) 0.166(10) 0.017(7) -0.031(7) 0.012(6)
C0 0.107(8) 0.082(8) 0.209(12) 0.015(8) 0.014(9) -0.010(7)
F38 0.173(14) 0.095(9) 0.239(15) 0.071(10) -0.014(12) -0.041(9)
F31 0.101(8) 0.280(15) 0.089(6) 0.042(7) 0.036(7) -0.047(10)
F32 0.173(10) 0.148(8) 0.072(4) 0.054(5) 0.020(5) 0.075(8)
F33 0.274(17) 0.102(7) 0.139(9) 0.074(7) 0.140(11) 0.108(9)
F35 0.112(11) 0.38(4) 0.150(14) 0.14(2) 0.069(10) 0.100(19)
F36 0.21(3) 0.203(19) 0.115(12) 0.055(11) 0.077(18) 0.021(18)
F34 0.172(19) 0.21(2) 0.149(15) 0.118(16) 0.003(12) 0.062(16)

loop_
_atom_type_symbol
_atom_type_description
_atom_type_scat_dispersion_real
_atom_type_scat_dispersion_imag
_atom_type_scat_source
C C 0.0181 0.0091 'International Tables Vol C Tables 4.2.6.8 and 6.1.1.4'
H H 0.0000 0.0000 'International Tables Vol C Tables 4.2.6.8 and 6.1.1.4'
Cu Cu -1.9646 0.5888 'International Tables Vol C Tables 4.2.6.8 and 6.1.1.4'
Dy Dy -9.8046 9.8477 'International Tables Vol C Tables 4.2.6.8 and 6.1.1.4'
F F 0.0727 0.0534 'International Tables Vol C Tables 4.2.6.8 and 6.1.1.4'
N N 0.0311 0.0180 'International Tables Vol C Tables 4.2.6.8 and 6.1.1.4'
O O 0.0492 0.0322 'International Tables Vol C Tables 4.2.6.8 and 6.1.1.4'

loop_
_geom_angle_atom_site_label_1
_geom_angle_atom_site_label_2
_geom_angle_atom_site_label_3
_geom_angle
_geom_angle_site_symmetry_1
_geom_angle_site_symmetry_3
_geom_angle_publ_flag
O15 Dy1 O11 73.69(18) . . ?
O15 Dy1 O16 72.54(18) . . ?
O15 Dy1 O14 74.6(2) . . ?
O12 Dy1 O11 72.37(19) . . ?
O12 Dy1 O15 137.30(19) . . ?
O12 Dy1 O16 73.40(19) . . ?
O12 Dy1 O1 94.23(19) . 1_545 ?
O12 Dy1 O14 147.8(2) . . ?
O16 Dy1 O11 73.15(19) . . ?
O13 Dy1 O11 126.64(18) . . ?
O13 Dy1 O15 147.3(2) . . ?
O13 Dy1 O12 75.2(2) . . ?
O13 Dy1 O16 133.9(2) . . ?
O13 Dy1 O1 76.0(2) . 1_545 ?
O13 Dy1 O14 73.4(2) . . ?
O10 Dy1 O11 73.6(2) . . ?
O10 Dy1 O15 92.5(2) . . ?
O10 Dy1 O12 101.95(19) . . ?
O10 Dy1 O16 146.2(2) . . ?
O10 Dy1 O13 73.1(2) . . ?
O10 Dy1 O1 139.9(2) . 1_545 ?
O10 Dy1 O14 75.42(19) . . ?
O1 Dy1 O11 146.5(2) 1_545 . ?
O1 Dy1 O15 100.08(19) 1_545 . ?
O1 Dy1 O16 73.61(19) 1_545 . ?
O1 Dy1 O14 71.61(19) 1_545 . ?
O14 Dy1 O11 134.0(2) . . ?
O14 Dy1 O16 126.15(18) . . ?
O6 Cu1 O5 90.0(3) . . ?
O6 Cu1 O7 81.2(2) . . ?
O6 Cu1 O4 79.6(2) . . ?
O6 Cu1 N4 164.7(3) . . ?
O5 Cu1 O7 78.4(2) . . ?
O5 Cu1 O4 80.6(3) . . ?
O5 Cu1 N4 90.5(3) . . ?
O4 Cu1 O7 151.3(2) . . ?
N4 Cu1 O7 84.0(2) . . ?
N4 Cu1 O4 115.5(2) . . ?
N5 Cu1 O6 90.4(3) . . ?
N5 Cu1 O5 165.2(3) . . ?
N5 Cu1 O7 116.3(3) . . ?
N5 Cu1 O4 84.9(3) . . ?
N5 Cu1 N4 93.0(3) . . ?
C46 O11 Dy1 131.6(5) . . ?
C58 O15 Dy1 133.7(5) . . ?
C48 O12 Dy1 133.5(6) . . ?
C56 O16 Dy1 130.9(5) . . ?
C51 O13 Dy1 134.6(6) . . ?
C24 O6 Cu1 127.7(6) . . ?
C21 O5 Cu1 129.0(8) . . ?
C26 O7 Cu1 121.7(6) . . ?
N8 O10 Dy1 134.9(5) . . ?
C19 O4 Cu1 122.4(7) . . ?
N2 O1 Dy1 135.5(5) . 1_565 ?
C53 O14 Dy1 134.8(6) . . ?
C36 O8 C37 115.7(8) . . ?
C12 O3 C14 116.6(8) . . ?
N3 N4 Cu1 128.2(5) . . ?
C17 N4 Cu1 125.2(6) . . ?
C17 N4 N3 104.7(7) . . ?
O15 C58 C57 128.6(8) . . ?
O15 C58 C59 113.3(7) . . ?
C57 C58 C59 117.9(8) . . ?
N5 N6 C31 121.2(6) . . ?
C30 N6 N5 110.8(7) . . ?
C30 N6 C31 128.1(8) . . ?
N4 N3 C11 121.5(6) . . ?
C15 N3 N4 111.4(6) . . ?
C15 N3 C11 127.0(7) . . ?
O2 N1 C7 125.1(8) . . ?
O2 N1 C5 122.7(7) . . ?
C7 N1 C5 112.0(7) . . ?
O1 N2 C7 125.7(7) . . ?
O1 N2 C2 120.5(7) . . ?
C7 N2 C2 112.8(6) . . ?
O11 C46 C47 126.9(8) . . ?
O11 C46 C45 114.0(8) . . ?
C47 C46 C45 119.1(7) . . ?
O16 C56 C57 130.0(8) . . ?
O16 C56 C55 114.2(8) . . ?
C57 C56 C55 115.8(8) . . ?
O6 C24 C25 130.0(9) . . ?
O6 C24 C23 113.1(9) . . ?
C25 C24 C23 116.9(8) . . ?
C8 C13 H13 119.6 . . ?
C12 C13 H13 119.6 . . ?
C12 C13 C8 120.7(7) . . ?
C13 C8 C7 120.8(7) . . ?
C9 C8 C13 119.4(8) . . ?
C9 C8 C7 119.6(8) . . ?
C8 C9 H9 120.2 . . ?
C8 C9 C10 119.7(8) . . ?
C10 C9 H9 120.2 . . ?
C46 C47 H47 119.1 . . ?
C46 C47 C48 121.8(7) . . ?
C48 C47 H47 119.1 . . ?
C38 N7 C39 111.6(7) . . ?
O9 N7 C38 125.3(8) . . ?
O9 N7 C39 122.8(8) . . ?
N6 N5 Cu1 128.2(5) . . ?
C28 N5 Cu1 126.5(6) . . ?
C28 N5 N6 104.6(7) . . ?
N1 C7 C8 125.9(7) . . ?
N2 C7 N1 107.5(7) . . ?
N2 C7 C8 126.5(7) . . ?
C35 C34 C38 119.6(8) . . ?
C33 C34 C38 119.5(7) . . ?
C33 C34 C35 120.7(8) . . ?
N7 C38 C34 126.2(7) . . ?
N8 C38 N7 107.7(7) . . ?
N8 C38 C34 126.1(7) . . ?
C58 C57 H57 120.0 . . ?
C56 C57 C58 120.0(8) . . ?
C56 C57 H57 120.0 . . ?
O10 N8 C42 119.5(7) . . ?
C38 N8 O10 126.3(7) . . ?
C38 N8 C42 113.0(7) . . ?
C24 C25 H25 119.4 . . ?
C24 C25 C26 121.2(8) . . ?
C26 C25 H25 119.4 . . ?
O8 C36 C31 115.1(8) . . ?
C35 C36 O8 125.6(8) . . ?
C35 C36 C31 119.1(7) . . ?
N1 C5 C2 101.4(7) . . ?
N1 C5 C6 105.5(8) . . ?
C4 C5 N1 110.7(9) . . ?
C4 C5 C2 115.3(9) . . ?
C4 C5 C6 110.0(9) . . ?
C6 C5 C2 113.2(8) . . ?
O12 C48 C47 129.4(8) . . ?
O12 C48 C49 112.3(8) . . ?
C47 C48 C49 118.3(7) . . ?
C10 C11 N3 120.1(7) . . ?
C10 C11 C12 120.6(7) . . ?
C12 C11 N3 119.4(7) . . ?
C34 C35 H35 120.0 . . ?
C36 C35 C34 120.0(8) . . ?
C36 C35 H35 120.0 . . ?
C36 C31 N6 118.6(7) . . ?
C32 C31 N6 120.6(8) . . ?
C32 C31 C36 120.8(8) . . ?
C34 C33 H33 120.6 . . ?
C34 C33 C32 118.8(7) . . ?
C32 C33 H33 120.6 . . ?
C9 C10 H10 119.8 . . ?
C11 C10 C9 120.4(8) . . ?
C11 C10 H10 119.8 . . ?
N8 C42 C39 98.5(7) . . ?
N8 C42 C44 105.5(7) . . ?
C44 C42 C39 115.6(8) . . ?
C43 C42 N8 110.9(7) . . ?
C43 C42 C39 114.6(9) . . ?
C43 C42 C44 110.6(9) . . ?
N2 C2 C5 99.1(7) . . ?
N2 C2 C3 105.2(7) . . ?
N2 C2 C1 109.6(7) . . ?
C3 C2 C5 113.6(8) . . ?
C3 C2 C1 111.6(9) . . ?
C1 C2 C5 116.3(8) . . ?
N4 C17 H17 124.3 . . ?
N4 C17 C16 111.4(8) . . ?
C16 C17 H17 124.3 . . ?
F29 C59 C58 112.3(8) . . ?
F30 C59 F29 104.9(8) . . ?
F30 C59 C58 109.9(8) . . ?
F28 C59 F29 107.8(9) . . ?
F28 C59 C58 112.0(8) . . ?
F28 C59 F30 109.6(10) . . ?
C31 C32 C33 120.3(8) . . ?
C31 C32 H32 119.9 . . ?
C33 C32 H32 119.9 . . ?
O4 C19 C20 125.6(11) . . ?
O4 C19 C18 122.8(19) . . ?
O4 C19 C0 111.3(15) . . ?
C20 C19 C18 109.8(19) . . ?
C20 C19 C0 123.1(14) . . ?
N3 C15 H15 126.4 . . ?
N3 C15 C16 107.2(7) . . ?
C16 C15 H15 126.4 . . ?
O5 C21 C20 127.3(12) . . ?
O5 C21 C22 116.8(13) . . ?
C20 C21 C22 115.9(11) . . ?
C17 C16 H16 127.4 . . ?
C15 C16 C17 105.3(8) . . ?
C15 C16 H16 127.4 . . ?
O3 C12 C11 115.6(7) . . ?
C13 C12 O3 125.4(8) . . ?
C13 C12 C11 119.0(8) . . ?
O7 C26 C25 127.7(9) . . ?
O7 C26 C27 113.8(9) . . ?
C25 C26 C27 118.4(8) . . ?
N5 C28 H28 123.9 . . ?
N5 C28 C29 112.1(8) . . ?
C29 C28 H28 123.9 . . ?
N7 C39 C42 99.7(8) . . ?
N7 C39 C41 109.6(8) . . ?
N7 C39 C40 107.1(8) . . ?
C41 C39 C42 115.5(9) . . ?
C40 C39 C42 114.6(9) . . ?
C40 C39 C41 109.6(9) . . ?
O13 C51 C52 128.3(9) . . ?
O13 C51 C50 113.2(10) . . ?
C52 C51 C50 118.5(10) . . ?
F25 C55 C56 117.6(17) . . ?
F25 C55 F26 106.1(17) . . ?
F26 C55 C56 107.0(16) . . ?
F27 C55 C56 112(2) . . ?
F27 C55 F25 107.1(17) . . ?
F27 C55 F26 106.1(17) . . ?
F31 C55 C56 115.5(9) . . ?
F31 C55 F32 103.7(10) . . ?
F31 C55 F33 112.1(10) . . ?
F32 C55 C56 109.7(8) . . ?
F33 C55 C56 111.6(8) . . ?
F33 C55 F32 103.2(10) . . ?
F10 C23 C24 114.8(10) . . ?
F10 C23 F11 109.4(12) . . ?
F10 C23 F12 104.8(10) . . ?
F11 C23 C24 111.9(9) . . ?
F11 C23 F12 104.8(13) . . ?
F12 C23 C24 110.5(9) . . ?
C28 C29 H29 127.9 . . ?
C30 C29 C28 104.2(8) . . ?
C30 C29 H29 127.9 . . ?
N6 C30 C29 108.3(9) . . ?
N6 C30 H30 125.8 . . ?
C29 C30 H30 125.8 . . ?
O3 C14 H14A 109.5 . . ?
O3 C14 H14B 109.5 . . ?
O3 C14 H14C 109.5 . . ?
H14A C14 H14B 109.5 . . ?
H14A C14 H14C 109.5 . . ?
H14B C14 H14C 109.5 . . ?
F16 C54 F18 110.5(11) . . ?
F16 C54 F17 105.5(11) . . ?
F16 C54 C53 116.5(13) . . ?
F18 C54 F17 102.6(14) . . ?
F18 C54 C53 111.5(9) . . ?
F17 C54 C53 109.1(10) . . ?
C5 C4 H4A 109.5 . . ?
C5 C4 H4B 109.5 . . ?
C5 C4 H4C 109.5 . . ?
H4A C4 H4B 109.5 . . ?
H4A C4 H4C 109.5 . . ?
H4B C4 H4C 109.5 . . ?
F22 C45 C46 110.4(8) . . ?
F24 C45 F22 103.4(11) . . ?
F24 C45 C46 113.2(7) . . ?
F24 C45 F23 111.2(11) . . ?
F23 C45 F22 105.2(8) . . ?
F23 C45 C46 112.6(10) . . ?
C2 C3 H3A 109.5 . . ?
C2 C3 H3B 109.5 . . ?
C2 C3 H3C 109.5 . . ?
H3A C3 H3B 109.5 . . ?
H3A C3 H3C 109.5 . . ?
H3B C3 H3C 109.5 . . ?
F20 C49 C48 111.4(9) . . ?
F19 C49 F20 104.4(9) . . ?
F19 C49 C48 109.4(9) . . ?
F21 C49 F20 107.9(10) . . ?
F21 C49 F19 109.7(11) . . ?
F21 C49 C48 113.7(8) . . ?
O14 C53 C54 114.6(10) . . ?
O14 C53 C52 127.4(8) . . ?
C52 C53 C54 118.0(9) . . ?
C19 C20 C21 123.7(10) . . ?
C19 C20 H20 118.2 . . ?
C21 C20 H20 118.2 . . ?
C5 C6 H6A 109.5 . . ?
C5 C6 H6B 109.5 . . ?
C5 C6 H6C 109.5 . . ?
H6A C6 H6B 109.5 . . ?
H6A C6 H6C 109.5 . . ?
H6B C6 H6C 109.5 . . ?
O8 C37 H37A 109.5 . . ?
O8 C37 H37B 109.5 . . ?
O8 C37 H37C 109.5 . . ?
H37A C37 H37B 109.5 . . ?
H37A C37 H37C 109.5 . . ?
H37B C37 H37C 109.5 . . ?
C42 C44 H44A 109.5 . . ?
C42 C44 H44B 109.5 . . ?
C42 C44 H44C 109.5 . . ?
H44A C44 H44B 109.5 . . ?
H44A C44 H44C 109.5 . . ?
H44B C44 H44C 109.5 . . ?
C39 C41 H41A 109.5 . . ?
C39 C41 H41B 109.5 . . ?
C39 C41 H41C 109.5 . . ?
H41A C41 H41B 109.5 . . ?
H41A C41 H41C 109.5 . . ?
H41B C41 H41C 109.5 . . ?
F5 C22 C21 116(2) . . ?
F5 C22 F4 111(2) . . ?
F5 C22 F6 108(2) . . ?
F4 C22 C21 108(3) . . ?
F4 C22 F6 106.5(19) . . ?
F6 C22 C21 107.5(17) . . ?
F35 C22 C21 118.8(19) . . ?
F35 C22 F36 106.2(15) . . ?
F35 C22 F34 107.1(15) . . ?
F36 C22 C21 111.6(13) . . ?
F34 C22 C21 109.0(15) . . ?
F34 C22 F36 102.9(18) . . ?
C39 C40 H40A 109.5 . . ?
C39 C40 H40B 109.5 . . ?
C39 C40 H40C 109.5 . . ?
H40A C40 H40B 109.5 . . ?
H40A C40 H40C 109.5 . . ?
H40B C40 H40C 109.5 . . ?
C42 C43 H43A 109.5 . . ?
C42 C43 H43B 109.5 . . ?
C42 C43 H43C 109.5 . . ?
H43A C43 H43B 109.5 . . ?
H43A C43 H43C 109.5 . . ?
H43B C43 H43C 109.5 . . ?
F9 C27 C26 114.4(10) . . ?
F9 C27 F8 104.1(13) . . ?
F9 C27 F7 110.9(15) . . ?
F8 C27 C26 110.8(11) . . ?
F7 C27 C26 111.1(12) . . ?
F7 C27 F8 104.9(12) . . ?
C2 C1 H1A 109.5 . . ?
C2 C1 H1B 109.5 . . ?
C2 C1 H1C 109.5 . . ?
H1A C1 H1B 109.5 . . ?
H1A C1 H1C 109.5 . . ?
H1B C1 H1C 109.5 . . ?
C51 C52 C53 121.2(8) . . ?
C51 C52 H52 119.4 . . ?
C53 C52 H52 119.4 . . ?
F13 C50 F15 102.8(11) . . ?
F13 C50 C51 114.9(12) . . ?
F14 C50 F13 111.2(11) . . ?
F14 C50 F15 105.2(14) . . ?
F14 C50 C51 111.7(9) . . ?
F15 C50 C51 110.2(11) . . ?
F1 C18 C19 113(3) . . ?
F1 C18 F2 105(2) . . ?
F2 C18 C19 115(3) . . ?
F3 C18 C19 113(2) . . ?
F3 C18 F1 106(3) . . ?
F3 C18 F2 104(2) . . ?
F37 C0 C19 117.0(18) . . ?
F37 C0 F39 105(2) . . ?
F37 C0 F38 102.6(18) . . ?
F39 C0 C19 114.5(19) . . ?
F39 C0 F38 102.3(17) . . ?
F38 C0 C19 113(2) . . ?

loop_
_geom_bond_atom_site_label_1
_geom_bond_atom_site_label_2
_geom_bond_distance
_geom_bond_site_symmetry_2
_geom_bond_publ_flag
Dy1 O11 2.396(5) . ?
Dy1 O15 2.348(5) . ?
Dy1 O12 2.345(5) . ?
Dy1 O16 2.386(5) . ?
Dy1 O13 2.337(6) . ?
Dy1 O10 2.321(5) . ?
Dy1 O1 2.345(5) 1_545 ?
Dy1 O14 2.352(5) . ?
Cu1 O6 2.021(6) . ?
Cu1 O5 2.039(6) . ?
Cu1 O7 2.314(6) . ?
Cu1 O4 2.307(7) . ?
Cu1 N4 2.050(7) . ?
Cu1 N5 2.001(7) . ?
O11 C46 1.263(10) . ?
O15 C58 1.229(10) . ?
O12 C48 1.219(10) . ?
O16 C56 1.227(10) . ?
F29 C59 1.338(11) . ?
O13 C51 1.260(11) . ?
O6 C24 1.256(11) . ?
O5 C21 1.222(13) . ?
O7 C26 1.228(10) . ?
O10 N8 1.311(9) . ?
O4 C19 1.238(13) . ?
O1 N2 1.294(8) . ?
O14 C53 1.251(11) . ?
F20 C49 1.343(12) . ?
F22 C45 1.334(12) . ?
O8 C36 1.364(9) . ?
O8 C37 1.411(14) . ?
O3 C12 1.370(11) . ?
O3 C14 1.411(12) . ?
N4 N3 1.355(9) . ?
N4 C17 1.332(11) . ?
C58 C57 1.398(12) . ?
C58 C59 1.540(13) . ?
N6 N5 1.364(10) . ?
N6 C31 1.425(11) . ?
N6 C30 1.343(11) . ?
F16 C54 1.267(15) . ?
N3 C11 1.434(10) . ?
N3 C15 1.346(11) . ?
N1 O2 1.272(10) . ?
N1 C7 1.356(10) . ?
N1 C5 1.501(13) . ?
F30 C59 1.310(12) . ?
N2 C7 1.343(10) . ?
N2 C2 1.507(11) . ?
C46 C47 1.371(13) . ?
C46 C45 1.532(13) . ?
F13 C50 1.316(15) . ?
C56 C57 1.375(13) . ?
C56 C55 1.543(12) . ?
C24 C25 1.381(14) . ?
C24 C23 1.533(13) . ?
C13 H13 0.9500 . ?
C13 C8 1.409(12) . ?
C13 C12 1.366(12) . ?
C8 C9 1.387(11) . ?
C8 C7 1.461(12) . ?
C9 H9 0.9500 . ?
C9 C10 1.388(12) . ?
C47 H47 0.9500 . ?
C47 C48 1.385(13) . ?
N7 C38 1.358(11) . ?
N7 O9 1.277(10) . ?
N7 C39 1.499(12) . ?
F19 C49 1.331(14) . ?
N5 C28 1.335(11) . ?
F10 C23 1.272(12) . ?
C34 C38 1.480(12) . ?
C34 C35 1.405(11) . ?
C34 C33 1.374(12) . ?
F28 C59 1.275(12) . ?
F24 C45 1.285(13) . ?
C38 N8 1.306(10) . ?
C57 H57 0.9500 . ?
N8 C42 1.506(10) . ?
C25 H25 0.9500 . ?
C25 C26 1.396(14) . ?
F14 C50 1.290(13) . ?
C36 C35 1.354(13) . ?
C36 C31 1.419(12) . ?
C5 C2 1.551(14) . ?
C5 C4 1.480(13) . ?
C5 C6 1.529(13) . ?
C48 C49 1.556(13) . ?
F25 C55 1.30(2) . ?
F15 C50 1.325(18) . ?
F9 C27 1.255(16) . ?
C11 C10 1.370(12) . ?
C11 C12 1.405(11) . ?
C35 H35 0.9500 . ?
C31 C32 1.348(11) . ?
F21 C49 1.239(13) . ?
F26 C55 1.31(2) . ?
C33 H33 0.9500 . ?
C33 C32 1.405(12) . ?
F18 C54 1.316(13) . ?
C10 H10 0.9500 . ?
F11 C23 1.281(15) . ?
C42 C39 1.553(16) . ?
C42 C44 1.537(14) . ?
C42 C43 1.498(13) . ?
C2 C3 1.514(14) . ?
C2 C1 1.518(13) . ?
F12 C23 1.321(14) . ?
C17 H17 0.9500 . ?
C17 C16 1.383(13) . ?
F23 C45 1.298(12) . ?
C32 H32 0.9500 . ?
C19 C20 1.386(19) . ?
C19 C18 1.48(3) . ?
C19 C0 1.50(2) . ?
C15 H15 0.9500 . ?
C15 C16 1.364(12) . ?
C21 C20 1.408(19) . ?
C21 C22 1.504(18) . ?
C16 H16 0.9500 . ?
F27 C55 1.28(2) . ?
F17 C54 1.363(18) . ?
C26 C27 1.551(14) . ?
C28 H28 0.9500 . ?
C28 C29 1.386(14) . ?
C39 C41 1.534(13) . ?
C39 C40 1.532(15) . ?
C51 C52 1.380(15) . ?
C51 C50 1.527(15) . ?
C55 F31 1.280(14) . ?
C55 F32 1.353(13) . ?
C55 F33 1.302(13) . ?
F8 C27 1.314(16) . ?
C29 H29 0.9500 . ?
C29 C30 1.371(15) . ?
C30 H30 0.9500 . ?
C14 H14A 0.9800 . ?
C14 H14B 0.9800 . ?
C14 H14C 0.9800 . ?
F5 C22 1.28(2) . ?
C54 C53 1.504(14) . ?
C4 H4A 0.9800 . ?
C4 H4B 0.9800 . ?
C4 H4C 0.9800 . ?
F1 C18 1.30(4) . ?
F4 C22 1.29(3) . ?
F6 C22 1.34(2) . ?
C3 H3A 0.9800 . ?
C3 H3B 0.9800 . ?
C3 H3C 0.9800 . ?
C53 C52 1.408(16) . ?
C20 H20 0.9500 . ?
F7 C27 1.269(18) . ?
F2 C18 1.33(3) . ?
C6 H6A 0.9800 . ?
C6 H6B 0.9800 . ?
C6 H6C 0.9800 . ?
C37 H37A 0.9800 . ?
C37 H37B 0.9800 . ?
C37 H37C 0.9800 . ?
C44 H44A 0.9800 . ?
C44 H44B 0.9800 . ?
C44 H44C 0.9800 . ?
C41 H41A 0.9800 . ?
C41 H41B 0.9800 . ?
C41 H41C 0.9800 . ?
C22 F35 1.27(2) . ?
C22 F36 1.33(2) . ?
C22 F34 1.295(19) . ?
C40 H40A 0.9800 . ?
C40 H40B 0.9800 . ?
C40 H40C 0.9800 . ?
C43 H43A 0.9800 . ?
C43 H43B 0.9800 . ?
C43 H43C 0.9800 . ?
C1 H1A 0.9800 . ?
C1 H1B 0.9800 . ?
C1 H1C 0.9800 . ?
C52 H52 0.9500 . ?
C18 F3 1.29(3) . ?
F37 C0 1.30(3) . ?
F39 C0 1.31(3) . ?
C0 F38 1.34(3) . ?

loop_
_geom_torsion_atom_site_label_1
_geom_torsion_atom_site_label_2
_geom_torsion_atom_site_label_3
_geom_torsion_atom_site_label_4
_geom_torsion
_geom_torsion_site_symmetry_1
_geom_torsion_site_symmetry_2
_geom_torsion_site_symmetry_3
_geom_torsion_site_symmetry_4
_geom_torsion_publ_flag
Dy1 O11 C46 C47 20.2(12) . . . . ?
Dy1 O11 C46 C45 -162.5(5) . . . . ?
Dy1 O15 C58 C57 -8.7(13) . . . . ?
Dy1 O15 C58 C59 167.1(5) . . . . ?
Dy1 O12 C48 C47 -12.6(14) . . . . ?
Dy1 O12 C48 C49 165.5(6) . . . . ?
Dy1 O16 C56 C57 19.5(12) . . . . ?
Dy1 O16 C56 C55 -163.1(5) . . . . ?
Dy1 O13 C51 C52 -8.2(15) . . . . ?
Dy1 O13 C51 C50 174.0(7) . . . . ?
Dy1 O10 N8 C38 82.0(10) . . . . ?
Dy1 O10 N8 C42 -111.9(7) . . . . ?
Dy1 O1 N2 C7 79.6(9) 1_565 . . . ?
Dy1 O1 N2 C2 -112.7(7) 1_565 . . . ?
Dy1 O14 C53 C54 177.0(7) . . . . ?
Dy1 O14 C53 C52 -2.3(16) . . . . ?
Cu1 O6 C24 C25 -22.7(14) . . . . ?
Cu1 O6 C24 C23 160.2(6) . . . . ?
Cu1 O5 C21 C20 -23.7(14) . . . . ?
Cu1 O5 C21 C22 158.5(8) . . . . ?
Cu1 O7 C26 C25 23.9(15) . . . . ?
Cu1 O7 C26 C27 -159.1(8) . . . . ?
Cu1 O4 C19 C20 23.2(16) . . . . ?
Cu1 O4 C19 C18 -173.7(18) . . . . ?
Cu1 O4 C19 C0 -153.6(14) . . . . ?
Cu1 N4 N3 C11 17.3(11) . . . . ?
Cu1 N4 N3 C15 -166.1(6) . . . . ?
Cu1 N4 C17 C16 165.8(6) . . . . ?
Cu1 N5 C28 C29 170.7(6) . . . . ?
O11 C46 C47 C48 -2.2(13) . . . . ?
O11 C46 C45 F22 -68.4(10) . . . . ?
O11 C46 C45 F24 47.0(13) . . . . ?
O11 C46 C45 F23 174.3(9) . . . . ?
O15 C58 C57 C56 -6.2(13) . . . . ?
O15 C58 C59 F29 157.9(8) . . . . ?
O15 C58 C59 F30 41.5(11) . . . . ?
O15 C58 C59 F28 -80.6(11) . . . . ?
O12 C48 C49 F20 161.9(9) . . . . ?
O12 C48 C49 F19 47.0(11) . . . . ?
O12 C48 C49 F21 -76.0(13) . . . . ?
O16 C56 C57 C58 0.2(13) . . . . ?
O16 C56 C55 F25 -8(2) . . . . ?
O16 C56 C55 F26 111.1(18) . . . . ?
O16 C56 C55 F27 -132.9(19) . . . . ?
O16 C56 C55 F31 178.6(12) . . . . ?
O16 C56 C55 F32 -64.7(11) . . . . ?
O16 C56 C55 F33 49.0(13) . . . . ?
O13 C51 C52 C53 4.6(18) . . . . ?
O13 C51 C50 F13 -178.1(11) . . . . ?
O13 C51 C50 F14 -50.3(17) . . . . ?
O13 C51 C50 F15 66.3(12) . . . . ?
O6 C24 C25 C26 -1.9(16) . . . . ?
O6 C24 C23 F10 178.2(10) . . . . ?
O6 C24 C23 F11 -56.3(15) . . . . ?
O6 C24 C23 F12 60.1(12) . . . . ?
O5 C21 C20 C19 -3.9(18) . . . . ?
O5 C21 C22 F5 37(4) . . . . ?
O5 C21 C22 F4 162(4) . . . . ?
O5 C21 C22 F6 -83(4) . . . . ?
O5 C21 C22 F35 -155(2) . . . . ?
O5 C21 C22 F36 -31(2) . . . . ?
O5 C21 C22 F34 81.7(19) . . . . ?
O7 C26 C27 F9 -9.4(18) . . . . ?
O7 C26 C27 F8 -126.8(13) . . . . ?
O7 C26 C27 F7 117.1(14) . . . . ?
O10 N8 C42 C39 163.9(7) . . . . ?
O10 N8 C42 C44 -76.4(9) . . . . ?
O10 N8 C42 C43 43.4(12) . . . . ?
O4 C19 C20 C21 1.2(18) . . . . ?
O4 C19 C18 F1 59(3) . . . . ?
O4 C19 C18 F2 179(2) . . . . ?
O4 C19 C18 F3 -61(4) . . . . ?
O4 C19 C0 F37 -19(3) . . . . ?
O4 C19 C0 F39 105(2) . . . . ?
O4 C19 C0 F38 -138.0(18) . . . . ?
O1 N2 C7 N1 -177.5(7) . . . . ?
O1 N2 C7 C8 6.4(12) . . . . ?
O1 N2 C2 C5 165.7(6) . . . . ?
O1 N2 C2 C3 -76.6(9) . . . . ?
O1 N2 C2 C1 43.5(11) . . . . ?
O14 C53 C52 C51 0.7(18) . . . . ?
O8 C36 C35 C34 180.0(8) . . . . ?
O8 C36 C31 N6 -1.3(11) . . . . ?
O8 C36 C31 C32 177.8(8) . . . . ?
N4 N3 C11 C10 54.2(11) . . . . ?
N4 N3 C11 C12 -126.3(8) . . . . ?
N4 N3 C15 C16 1.6(11) . . . . ?
N4 C17 C16 C15 0.6(12) . . . . ?
N6 N5 C28 C29 0.1(10) . . . . ?
N6 C31 C32 C33 -177.5(7) . . . . ?
F16 C54 C53 O14 -174.1(11) . . . . ?
F16 C54 C53 C52 5.2(17) . . . . ?
N3 N4 C17 C16 0.3(11) . . . . ?
N3 C11 C10 C9 -176.2(7) . . . . ?
N3 C11 C12 O3 -4.4(12) . . . . ?
N3 C11 C12 C13 175.0(7) . . . . ?
N3 C15 C16 C17 -1.3(11) . . . . ?
N1 C5 C2 N2 24.4(8) . . . . ?
N1 C5 C2 C3 -86.7(9) . . . . ?
N1 C5 C2 C1 141.7(8) . . . . ?
O2 N1 C7 N2 179.8(8) . . . . ?
O2 N1 C7 C8 -4.1(13) . . . . ?
O2 N1 C5 C2 164.9(8) . . . . ?
O2 N1 C5 C4 42.1(13) . . . . ?
O2 N1 C5 C6 -76.9(11) . . . . ?
C46 C47 C48 O12 -2.2(14) . . . . ?
C46 C47 C48 C49 179.8(8) . . . . ?
C24 C25 C26 O7 -1.7(17) . . . . ?
C24 C25 C26 C27 -178.5(10) . . . . ?
C13 C8 C9 C10 -3.0(12) . . . . ?
C13 C8 C7 N1 34.3(12) . . . . ?
C13 C8 C7 N2 -150.3(8) . . . . ?
C8 C13 C12 O3 -178.3(8) . . . . ?
C8 C13 C12 C11 2.4(12) . . . . ?
C8 C9 C10 C11 0.0(12) . . . . ?
C9 C8 C7 N1 -141.0(8) . . . . ?
C9 C8 C7 N2 34.4(12) . . . . ?
C47 C46 C45 F22 109.1(10) . . . . ?
C47 C46 C45 F24 -135.5(11) . . . . ?
C47 C46 C45 F23 -8.2(13) . . . . ?
C47 C48 C49 F20 -19.7(13) . . . . ?
C47 C48 C49 F19 -134.6(9) . . . . ?
C47 C48 C49 F21 102.4(12) . . . . ?
N7 C38 N8 O10 -178.6(7) . . . . ?
N7 C38 N8 C42 14.5(11) . . . . ?
N5 N6 C31 C36 -117.2(8) . . . . ?
N5 N6 C31 C32 63.8(11) . . . . ?
N5 N6 C30 C29 -1.0(11) . . . . ?
N5 C28 C29 C30 -0.7(12) . . . . ?
C7 N1 C5 C2 -19.6(9) . . . . ?
C7 N1 C5 C4 -142.5(9) . . . . ?
C7 N1 C5 C6 98.6(9) . . . . ?
C7 N2 C2 C5 -25.1(8) . . . . ?
C7 N2 C2 C3 92.5(9) . . . . ?
C7 N2 C2 C1 -147.4(8) . . . . ?
C7 C8 C9 C10 172.3(7) . . . . ?
C34 C38 N8 O10 3.2(14) . . . . ?
C34 C38 N8 C42 -163.7(8) . . . . ?
C34 C33 C32 C31 1.2(12) . . . . ?
C38 N7 C39 C42 -23.8(9) . . . . ?
C38 N7 C39 C41 -145.4(9) . . . . ?
C38 N7 C39 C40 95.8(10) . . . . ?
C38 C34 C35 C36 -174.7(8) . . . . ?
C38 C34 C33 C32 171.6(7) . . . . ?
C38 N8 C42 C39 -28.2(10) . . . . ?
C38 N8 C42 C44 91.5(9) . . . . ?
C38 N8 C42 C43 -148.7(9) . . . . ?
C57 C58 C59 F29 -25.8(12) . . . . ?
C57 C58 C59 F30 -142.2(9) . . . . ?
C57 C58 C59 F28 95.7(10) . . . . ?
C57 C56 C55 F25 169.8(19) . . . . ?
C57 C56 C55 F26 -71.1(18) . . . . ?
C57 C56 C55 F27 45(2) . . . . ?
C57 C56 C55 F31 -3.6(15) . . . . ?
C57 C56 C55 F32 113.1(10) . . . . ?
C57 C56 C55 F33 -133.2(11) . . . . ?
N8 C42 C39 N7 28.0(8) . . . . ?
N8 C42 C39 C41 145.3(9) . . . . ?
N8 C42 C39 C40 -85.9(9) . . . . ?
C25 C24 C23 F10 0.7(15) . . . . ?
C25 C24 C23 F11 126.1(13) . . . . ?
C25 C24 C23 F12 -117.5(11) . . . . ?
C25 C26 C27 F9 167.8(13) . . . . ?
C25 C26 C27 F8 50.5(17) . . . . ?
C25 C26 C27 F7 -65.7(16) . . . . ?
C36 C31 C32 C33 3.5(12) . . . . ?
C5 N1 C7 N2 4.5(9) . . . . ?
C5 N1 C7 C8 -179.4(7) . . . . ?
C11 N3 C15 C16 178.0(8) . . . . ?
C35 C34 C38 N7 31.3(13) . . . . ?
C35 C34 C38 N8 -150.9(9) . . . . ?
C35 C34 C33 C32 -2.9(12) . . . . ?
C35 C36 C31 N6 174.4(7) . . . . ?
C35 C36 C31 C32 -6.6(12) . . . . ?
C31 N6 N5 Cu1 10.1(11) . . . . ?
C31 N6 N5 C28 -179.5(8) . . . . ?
C31 N6 C30 C29 179.1(9) . . . . ?
C31 C36 C35 C34 4.8(12) . . . . ?
C33 C34 C38 N7 -143.3(9) . . . . ?
C33 C34 C38 N8 34.5(13) . . . . ?
C33 C34 C35 C36 -0.2(13) . . . . ?
F18 C54 C53 O14 -46.0(17) . . . . ?
F18 C54 C53 C52 133.3(14) . . . . ?
C10 C11 C12 O3 175.1(8) . . . . ?
C10 C11 C12 C13 -5.4(13) . . . . ?
C2 N2 C7 N1 14.0(9) . . . . ?
C2 N2 C7 C8 -162.1(7) . . . . ?
C17 N4 N3 C11 -177.8(8) . . . . ?
C17 N4 N3 C15 -1.2(10) . . . . ?
C59 C58 C57 C56 178.1(7) . . . . ?
O9 N7 C38 C34 -0.6(15) . . . . ?
O9 N7 C38 N8 -178.8(9) . . . . ?
O9 N7 C39 C42 161.9(9) . . . . ?
O9 N7 C39 C41 40.3(13) . . . . ?
O9 N7 C39 C40 -78.5(11) . . . . ?
C15 N3 C11 C10 -121.9(10) . . . . ?
C15 N3 C11 C12 57.6(12) . . . . ?
C12 C13 C8 C9 1.8(12) . . . . ?
C12 C13 C8 C7 -173.5(7) . . . . ?
C12 C11 C10 C9 4.3(13) . . . . ?
F17 C54 C53 O14 66.6(12) . . . . ?
F17 C54 C53 C52 -114.1(13) . . . . ?
C28 C29 C30 N6 1.0(12) . . . . ?
C39 N7 C38 C34 -174.7(8) . . . . ?
C39 N7 C38 N8 7.1(11) . . . . ?
C55 C56 C57 C58 -177.2(8) . . . . ?
C23 C24 C25 C26 175.2(9) . . . . ?
C30 N6 N5 Cu1 -169.9(6) . . . . ?
C30 N6 N5 C28 0.5(10) . . . . ?
C30 N6 C31 C36 62.7(12) . . . . ?
C30 N6 C31 C32 -116.3(11) . . . . ?
C14 O3 C12 C13 5.5(14) . . . . ?
C14 O3 C12 C11 -175.1(10) . . . . ?
C54 C53 C52 C51 -178.5(11) . . . . ?
C4 C5 C2 N2 144.0(8) . . . . ?
C4 C5 C2 C3 32.9(12) . . . . ?
C4 C5 C2 C1 -98.7(11) . . . . ?
C45 C46 C47 C48 -179.3(8) . . . . ?
C20 C19 C18 F1 -135(3) . . . . ?
C20 C19 C18 F2 -15(3) . . . . ?
C20 C19 C18 F3 104(3) . . . . ?
C20 C19 C0 F37 164.3(19) . . . . ?
C20 C19 C0 F39 -72(3) . . . . ?
C20 C19 C0 F38 45(3) . . . . ?
C20 C21 C22 F5 -141(4) . . . . ?
C20 C21 C22 F4 -16(4) . . . . ?
C20 C21 C22 F6 99(4) . . . . ?
C20 C21 C22 F35 27(2) . . . . ?
C20 C21 C22 F36 151(2) . . . . ?
C20 C21 C22 F34 -96.4(18) . . . . ?
C6 C5 C2 N2 -88.1(9) . . . . ?
C6 C5 C2 C3 160.8(8) . . . . ?
C6 C5 C2 C1 29.2(12) . . . . ?
C37 O8 C36 C35 7.3(15) . . . . ?
C37 O8 C36 C31 -177.4(9) . . . . ?
C44 C42 C39 N7 -83.8(8) . . . . ?
C44 C42 C39 C41 33.5(12) . . . . ?
C44 C42 C39 C40 162.3(8) . . . . ?
C22 C21 C20 C19 173.9(11) . . . . ?
C43 C42 C39 N7 145.8(8) . . . . ?
C43 C42 C39 C41 -97.0(11) . . . . ?
C43 C42 C39 C40 31.8(11) . . . . ?
C52 C51 C50 F13 3.9(18) . . . . ?
C52 C51 C50 F14 131.7(13) . . . . ?
C52 C51 C50 F15 -111.8(13) . . . . ?
C50 C51 C52 C53 -177.8(11) . . . . ?
C18 C19 C20 C21 -163.8(16) . . . . ?
C0 C19 C20 C21 177.6(17) . . . . ?
